data_4038732
loop_
_publ_author_name
'Marchenko, Anatoliy'
'Koidan, Georgyi'
'Hurieva, Anastasiia N.'
'Shishkina, Svitlana'
'Rusanov, Eduard'
'Kostyuk, Aleksandr'

_publ_section_title
;
 Ring Enlargement of <i>N</i>-Phosphanyl-1,2,3,4-tetrahydroquinazolines.
;
_journal_name_full 'The Journal of organic chemistry'
_journal_paper_doi 10.1021/acs.joc.0c00750
_journal_year 2020
_chemical_formula_moiety 'C24 H36 N5 P'
_chemical_formula_sum 'C24 H36 N5 P'
_chemical_formula_weight 425.55
_space_group_crystal_system monoclinic
_space_group_IT_number 14
_space_group_name_Hall '-P 2ybc'
_space_group_name_H-M_alt 'P 1 21/c 1'
_atom_sites_solution_hydrogens geom
_audit_creation_date 2016-02-04
_audit_creation_method
;
Olex2 1.2
(compiled 2015.09.30 svn.r3233 for OlexSys, GUI svn.r5103)
;
_cell_angle_alpha 90
_cell_angle_beta 108.509(4)
_cell_angle_gamma 90
_cell_formula_units_Z 4
_cell_length_a 11.7479(4)
_cell_length_b 13.1447(4)
_cell_length_c 16.1419(6)
_cell_measurement_reflns_used 3808
_cell_measurement_temperature 294
_cell_measurement_theta_max 28.0100
_cell_measurement_theta_min 3.5970
_cell_volume 2363.74(15)
_computing_cell_refinement
;
CrysAlisPro, Agilent Technologies,
Version 1.171.37.35 (release 13-08-2014 CrysAlis171 .NET)
(compiled Aug 13 2014,18:06:01)
;
_computing_data_collection
;
CrysAlisPro, Agilent Technologies,
Version 1.171.37.35 (release 13-08-2014 CrysAlis171 .NET)
(compiled Aug 13 2014,18:06:01)
;
_computing_data_reduction
;
CrysAlisPro, Agilent Technologies,
Version 1.171.37.35 (release 13-08-2014 CrysAlis171 .NET)
(compiled Aug 13 2014,18:06:01)
;
_computing_molecular_graphics 'Olex2 (Dolomanov et al., 2009)'
_computing_publication_material 'Olex2 (Dolomanov et al., 2009)'
_computing_structure_refinement 'ShelXL (Sheldrick, 2015)'
_computing_structure_solution 'ShelXT (Sheldrick, 2015)'
_diffrn_ambient_temperature 294
_diffrn_detector 'CCD plate'
_diffrn_detector_area_resol_mean 16.1827
_diffrn_detector_type Sapphire3
_diffrn_measured_fraction_theta_full 0.998
_diffrn_measured_fraction_theta_max 0.998
_diffrn_measurement_details
;
#__ type_ start__ end____ width___ exp.time_
  1 omega  -45.00   42.00   1.0000   10.0000
omega____ theta____ kappa____ phi______ frames
    -      -25.3583   19.0000  -60.0000 87

#__ type_ start__ end____ width___ exp.time_
  2 omega  -52.00   40.00   1.0000   10.0000
omega____ theta____ kappa____ phi______ frames
    -      -25.3583   77.0000  150.0000 92

#__ type_ start__ end____ width___ exp.time_
  3 omega    2.00   42.00   1.0000   10.0000
omega____ theta____ kappa____ phi______ frames
    -      -25.3583   57.0000  -60.0000 40

#__ type_ start__ end____ width___ exp.time_
  4 omega  -33.00   -7.00   1.0000   10.0000
omega____ theta____ kappa____ phi______ frames
    -      -25.3583  -57.0000  150.0000 26

#__ type_ start__ end____ width___ exp.time_
  5 omega  -92.00    4.00   1.0000   10.0000
omega____ theta____ kappa____ phi______ frames
    -      -25.3583  -77.0000   30.0000 96

#__ type_ start__ end____ width___ exp.time_
  6 omega   48.00   74.00   1.0000   10.0000
omega____ theta____ kappa____ phi______ frames
    -       26.7645  178.0000  150.0000 26

#__ type_ start__ end____ width___ exp.time_
  7 omega   19.00   68.00   1.0000   10.0000
omega____ theta____ kappa____ phi______ frames
    -       26.7645  -99.0000  -90.0000 49

#__ type_ start__ end____ width___ exp.time_
  8 omega   -3.00   23.00   1.0000   10.0000
omega____ theta____ kappa____ phi______ frames
    -       26.7645   77.0000   30.0000 26
;
_diffrn_measurement_device 'four-circle diffractometer'
_diffrn_measurement_device_type 'Xcalibur, Sapphire3'
_diffrn_measurement_method '\w scans'
_diffrn_orient_matrix_UB_11 0.0572513000
_diffrn_orient_matrix_UB_12 -0.0020842000
_diffrn_orient_matrix_UB_13 0.0323710000
_diffrn_orient_matrix_UB_21 0.0049789000
_diffrn_orient_matrix_UB_22 0.0536651000
_diffrn_orient_matrix_UB_23 -0.0020513000
_diffrn_orient_matrix_UB_31 -0.0273845000
_diffrn_orient_matrix_UB_32 0.0053675000
_diffrn_orient_matrix_UB_33 0.0330930000
_diffrn_radiation_monochromator graphite
_diffrn_radiation_probe x-ray
_diffrn_radiation_type MoK\a
_diffrn_radiation_wavelength 0.71073
_diffrn_reflns_av_R_equivalents 0.0390
_diffrn_reflns_av_unetI/netI 0.0372
_diffrn_reflns_Laue_measured_fraction_full 0.998
_diffrn_reflns_Laue_measured_fraction_max 0.998
_diffrn_reflns_limit_h_max 15
_diffrn_reflns_limit_h_min -15
_diffrn_reflns_limit_k_max 16
_diffrn_reflns_limit_k_min -17
_diffrn_reflns_limit_l_max 20
_diffrn_reflns_limit_l_min -20
_diffrn_reflns_number 19885
_diffrn_reflns_point_group_measured_fraction_full 0.998
_diffrn_reflns_point_group_measured_fraction_max 0.998
_diffrn_reflns_theta_full 26.000
_diffrn_reflns_theta_max 27.497
_diffrn_reflns_theta_min 3.080
_diffrn_source 'Enhance (Mo) X-ray Source'
_exptl_absorpt_coefficient_mu 0.136
_exptl_absorpt_correction_T_max 1.00000
_exptl_absorpt_correction_T_min 0.54748
_exptl_absorpt_correction_type multi-scan
_exptl_absorpt_process_details
;
CrysAlisPro, Agilent Technologies,
Version 1.171.37.35 (release 13-08-2014 CrysAlis171 .NET)
(compiled Aug 13 2014,18:06:01)
Empirical absorption correction using spherical harmonics,
 implemented in SCALE3 ABSPACK scaling algorithm.
;
_exptl_crystal_colour yellow
_exptl_crystal_colour_primary yellow
_exptl_crystal_density_diffrn 1.196
_exptl_crystal_description block
_exptl_crystal_F_000 920
_exptl_crystal_size_max 0.6
_exptl_crystal_size_mid 0.5
_exptl_crystal_size_min 0.2
_refine_diff_density_max 0.359
_refine_diff_density_min -0.263
_refine_diff_density_rms 0.037
_refine_ls_extinction_method none
_refine_ls_goodness_of_fit_ref 1.032
_refine_ls_hydrogen_treatment constr
_refine_ls_matrix_type full
_refine_ls_number_parameters 277
_refine_ls_number_reflns 5417
_refine_ls_number_restraints 0
_refine_ls_restrained_S_all 1.032
_refine_ls_R_factor_all 0.0672
_refine_ls_R_factor_gt 0.0498
_refine_ls_shift/su_max 0.000
_refine_ls_shift/su_mean 0.000
_refine_ls_structure_factor_coef Fsqd
_refine_ls_weighting_details 'w=1/[\s^2^(Fo^2^)+(0.0526P)^2^+0.4445P] where P=(Fo^2^+2Fc^2^)/3'
_refine_ls_weighting_scheme calc
_refine_ls_wR_factor_gt 0.1147
_refine_ls_wR_factor_ref 0.1238
_reflns_Friedel_coverage 0.000
_reflns_number_gt 4196
_reflns_number_total 5417
_reflns_threshold_expression 'I > 2\s(I)'
_cod_data_source_file jo0c00750_si_005.cif
_cod_data_source_block kost3
_cod_original_cell_volume 2363.75(15)
_cod_database_code 4038732
_shelx_space_group_comment
;
The symmetry employed for this shelxl refinement is uniquely defined
by the following loop, which should always be used as a source of
symmetry information in preference to the above space-group names.
They are only intended as comments.
;
_reflns_odcompleteness_completeness 90.92
_reflns_odcompleteness_iscentric 1
_reflns_odcompleteness_theta 32.21
_olex2_refinement_description
;
1. Fixed Uiso
 At 1.2 times of:
  All C(H) groups, All C(H,H) groups
 At 1.5 times of:
  All C(H,H,H) groups
2.a Secondary CH2 refined with riding coordinates:
 C1(H1A,H1B), C2(H2A,H2B), C3(H3A,H3B), C4(H4A,H4B)
2.b Aromatic/amide H refined with riding coordinates:
 C6(H6), C7(H7), C8(H8), C9(H9), C10(H10), C20(H20), C21(H21), C22(H22),
 C23(H23), C24(H24)
2.c Idealised Me refined as rotating group:
 C12(H12A,H12B,H12C), C13(H13A,H13B,H13C), C14(H14A,H14B,H14C), C16(H16A,H16B,
 H16C), C17(H17A,H17B,H17C), C18(H18A,H18B,H18C)
;
_shelx_shelxl_version_number 2014/7
_olex2_submission_special_instructions 'No special instructions were received'

loop_
_space_group_symop_operation_xyz
'x, y, z'
'-x, y+1/2, -z+1/2'
'-x, -y, -z'
'x, -y-1/2, z-1/2'

loop_
_atom_site_label
_atom_site_type_symbol
_atom_site_fract_x
_atom_site_fract_y
_atom_site_fract_z
_atom_site_U_iso_or_equiv
_atom_site_adp_type
_atom_site_occupancy
_atom_site_site_symmetry_order
_atom_site_calc_flag
_atom_site_refinement_flags_posn
_atom_site_refinement_flags_adp
_atom_site_refinement_flags_occupancy
_atom_site_disorder_assembly
_atom_site_disorder_group
P1 P 0.63454(4) 0.35072(3) 0.21775(3) 0.03453(12) Uani 1 1 d . . . . .
N1 N 0.70360(13) 0.24120(10) 0.25386(9) 0.0390(3) Uani 1 1 d . . . . .
N2 N 0.78705(15) 0.13521(11) 0.38118(10) 0.0492(4) Uani 1 1 d . . . . .
N3 N 0.59733(13) 0.40688(11) 0.29529(9) 0.0433(3) Uani 1 1 d . . . . .
N4 N 0.49319(12) 0.37884(10) 0.30518(9) 0.0389(3) Uani 1 1 d . . . . .
N5 N 0.46944(14) 0.42641(12) 0.36521(10) 0.0488(4) Uani 1 1 d . . . . .
C1 C 0.68101(16) 0.18580(14) 0.32656(12) 0.0470(4) Uani 1 1 d . . . . .
H1A H 0.6528 0.2333 0.3617 0.056 Uiso 1 1 calc R . . . .
H1B H 0.6183 0.1358 0.3030 0.056 Uiso 1 1 calc R . . . .
C2 C 0.8277(2) 0.06055(14) 0.32882(13) 0.0565(5) Uani 1 1 d . . . . .
H2A H 0.7661 0.0092 0.3069 0.068 Uiso 1 1 calc R . . . .
H2B H 0.8996 0.0270 0.3654 0.068 Uiso 1 1 calc R . . . .
C3 C 0.85387(18) 0.11159(15) 0.25286(13) 0.0533(5) Uani 1 1 d . . . . .
H3A H 0.8756 0.0606 0.2171 0.064 Uiso 1 1 calc R . . . .
H3B H 0.9211 0.1579 0.2746 0.064 Uiso 1 1 calc R . . . .
C4 C 0.74464(18) 0.16976(14) 0.19817(12) 0.0502(5) Uani 1 1 d . . . . .
H4A H 0.7644 0.2074 0.1529 0.060 Uiso 1 1 calc R . . . .
H4B H 0.6806 0.1224 0.1702 0.060 Uiso 1 1 calc R . . . .
C5 C 0.87297(17) 0.18984(13) 0.44666(11) 0.0451(4) Uani 1 1 d . . . . .
C6 C 0.84862(19) 0.28505(15) 0.47592(12) 0.0530(5) Uani 1 1 d . . . . .
H6 H 0.7759 0.3169 0.4477 0.064 Uiso 1 1 calc R . . . .
C7 C 0.9307(2) 0.33242(17) 0.54594(13) 0.0629(6) Uani 1 1 d . . . . .
H7 H 0.9118 0.3954 0.5644 0.075 Uiso 1 1 calc R . . . .
C8 C 1.0392(2) 0.28908(18) 0.58890(14) 0.0677(6) Uani 1 1 d . . . . .
H8 H 1.0935 0.3213 0.6365 0.081 Uiso 1 1 calc R . . . .
C9 C 1.0658(2) 0.19675(17) 0.55982(15) 0.0662(6) Uani 1 1 d . . . . .
H9 H 1.1396 0.1664 0.5878 0.079 Uiso 1 1 calc R . . . .
C10 C 0.98550(19) 0.14846(15) 0.49024(14) 0.0562(5) Uani 1 1 d . . . . .
H10 H 1.0066 0.0864 0.4716 0.067 Uiso 1 1 calc R . . . .
C11 C 0.50483(17) 0.32542(15) 0.11750(12) 0.0494(4) Uani 1 1 d . . . . .
C12 C 0.43948(19) 0.23177(17) 0.13742(14) 0.0641(6) Uani 1 1 d . . . . .
H12A H 0.4887 0.1725 0.1414 0.096 Uiso 1 1 calc GR . . . .
H12B H 0.3648 0.2226 0.0915 0.096 Uiso 1 1 calc GR . . . .
H12C H 0.4242 0.2417 0.1919 0.096 Uiso 1 1 calc GR . . . .
C13 C 0.4177(2) 0.41632(18) 0.09898(14) 0.0681(6) Uani 1 1 d . . . . .
H13A H 0.3931 0.4293 0.1493 0.102 Uiso 1 1 calc GR . . . .
H13B H 0.3485 0.4009 0.0498 0.102 Uiso 1 1 calc GR . . . .
H13C H 0.4572 0.4754 0.0862 0.102 Uiso 1 1 calc GR . . . .
C14 C 0.5399(2) 0.30351(19) 0.03483(12) 0.0695(6) Uani 1 1 d . . . . .
H14A H 0.5813 0.3613 0.0219 0.104 Uiso 1 1 calc GR . . . .
H14B H 0.4687 0.2907 -0.0135 0.104 Uiso 1 1 calc GR . . . .
H14C H 0.5913 0.2450 0.0447 0.104 Uiso 1 1 calc GR . . . .
C15 C 0.74820(16) 0.44056(13) 0.20318(11) 0.0433(4) Uani 1 1 d . . . . .
C16 C 0.6888(3) 0.54191(16) 0.16940(19) 0.0826(8) Uani 1 1 d . . . . .
H16A H 0.6366 0.5338 0.1105 0.124 Uiso 1 1 calc GR . . . .
H16B H 0.7494 0.5914 0.1707 0.124 Uiso 1 1 calc GR . . . .
H16C H 0.6430 0.5644 0.2057 0.124 Uiso 1 1 calc GR . . . .
C17 C 0.8395(2) 0.4566(2) 0.29340(15) 0.0728(7) Uani 1 1 d . . . . .
H17A H 0.8015 0.4904 0.3304 0.109 Uiso 1 1 calc GR . . . .
H17B H 0.9046 0.4975 0.2883 0.109 Uiso 1 1 calc GR . . . .
H17C H 0.8698 0.3918 0.3183 0.109 Uiso 1 1 calc GR . . . .
C18 C 0.8179(3) 0.4039(2) 0.14343(19) 0.0890(9) Uani 1 1 d . . . . .
H18A H 0.8635 0.3445 0.1682 0.133 Uiso 1 1 calc GR . . . .
H18B H 0.8713 0.4567 0.1375 0.133 Uiso 1 1 calc GR . . . .
H18C H 0.7627 0.3876 0.0870 0.133 Uiso 1 1 calc GR . . . .
C19 C 0.35771(15) 0.39922(13) 0.37564(11) 0.0403(4) Uani 1 1 d . . . . .
C20 C 0.27254(17) 0.33692(15) 0.31924(13) 0.0528(5) Uani 1 1 d . . . . .
H20 H 0.2870 0.3087 0.2707 0.063 Uiso 1 1 calc R . . . .
C21 C 0.16585(19) 0.31682(18) 0.33541(16) 0.0673(6) Uani 1 1 d . . . . .
H21 H 0.1086 0.2756 0.2971 0.081 Uiso 1 1 calc R . . . .
C22 C 0.1435(2) 0.35693(19) 0.40716(16) 0.0679(6) Uani 1 1 d . . . . .
H22 H 0.0720 0.3424 0.4179 0.081 Uiso 1 1 calc R . . . .
C23 C 0.2277(2) 0.41862(18) 0.46293(14) 0.0605(6) Uani 1 1 d . . . . .
H23 H 0.2130 0.4458 0.5118 0.073 Uiso 1 1 calc R . . . .
C24 C 0.33384(17) 0.44084(15) 0.44736(11) 0.0487(4) Uani 1 1 d . . . . .
H24 H 0.3896 0.4838 0.4850 0.058 Uiso 1 1 calc R . . . .

loop_
_atom_site_aniso_label
_atom_site_aniso_U_11
_atom_site_aniso_U_22
_atom_site_aniso_U_33
_atom_site_aniso_U_23
_atom_site_aniso_U_13
_atom_site_aniso_U_12
P1 0.0333(2) 0.0354(2) 0.0357(2) -0.00395(16) 0.01211(17) -0.00035(17)
N1 0.0446(8) 0.0355(7) 0.0407(7) 0.0007(6) 0.0188(6) 0.0026(6)
N2 0.0566(10) 0.0421(8) 0.0498(9) 0.0076(7) 0.0181(8) 0.0054(7)
N3 0.0355(8) 0.0489(8) 0.0457(8) -0.0103(6) 0.0132(7) -0.0055(6)
N4 0.0393(8) 0.0407(7) 0.0376(7) -0.0026(6) 0.0134(6) 0.0036(6)
N5 0.0432(9) 0.0575(9) 0.0515(9) -0.0157(7) 0.0232(7) -0.0066(7)
C1 0.0427(10) 0.0488(10) 0.0525(10) 0.0088(8) 0.0195(9) -0.0025(8)
C2 0.0686(14) 0.0367(9) 0.0612(12) 0.0014(8) 0.0162(11) 0.0063(9)
C3 0.0594(13) 0.0429(10) 0.0625(12) -0.0053(8) 0.0261(10) 0.0103(9)
C4 0.0639(13) 0.0408(9) 0.0491(10) -0.0041(8) 0.0227(10) 0.0075(9)
C5 0.0567(11) 0.0422(9) 0.0422(9) 0.0117(7) 0.0237(9) 0.0040(8)
C6 0.0625(13) 0.0505(10) 0.0500(11) 0.0070(8) 0.0236(10) 0.0106(10)
C7 0.0875(17) 0.0554(12) 0.0512(11) -0.0016(9) 0.0298(12) 0.0031(12)
C8 0.0827(17) 0.0653(14) 0.0500(12) 0.0039(10) 0.0137(12) -0.0109(13)
C9 0.0606(14) 0.0613(13) 0.0679(14) 0.0152(11) 0.0079(11) 0.0007(11)
C10 0.0604(13) 0.0432(10) 0.0654(13) 0.0092(9) 0.0205(11) 0.0071(9)
C11 0.0453(11) 0.0559(11) 0.0409(9) -0.0079(8) 0.0048(8) 0.0031(9)
C12 0.0480(12) 0.0701(14) 0.0662(13) -0.0235(11) 0.0069(10) -0.0150(10)
C13 0.0541(13) 0.0795(15) 0.0576(12) -0.0033(11) -0.0008(10) 0.0173(11)
C14 0.0753(16) 0.0877(16) 0.0392(11) -0.0132(10) 0.0094(10) 0.0051(13)
C15 0.0477(10) 0.0392(9) 0.0486(10) -0.0028(7) 0.0235(8) -0.0054(8)
C16 0.0899(19) 0.0456(11) 0.114(2) 0.0196(13) 0.0342(16) -0.0023(12)
C17 0.0513(13) 0.0903(17) 0.0719(14) -0.0021(12) 0.0128(11) -0.0339(12)
C18 0.099(2) 0.0857(17) 0.116(2) -0.0334(15) 0.0814(18) -0.0336(15)
C19 0.0377(9) 0.0421(9) 0.0427(9) 0.0067(7) 0.0148(8) 0.0066(7)
C20 0.0468(11) 0.0558(11) 0.0587(11) -0.0029(9) 0.0208(9) -0.0033(9)
C21 0.0458(12) 0.0744(14) 0.0831(16) 0.0031(12) 0.0227(11) -0.0108(11)
C22 0.0439(12) 0.0891(17) 0.0786(15) 0.0303(13) 0.0308(12) 0.0098(12)
C23 0.0563(13) 0.0818(15) 0.0531(12) 0.0204(10) 0.0311(11) 0.0237(11)
C24 0.0472(11) 0.0588(11) 0.0431(10) 0.0039(8) 0.0186(8) 0.0100(9)

loop_
_atom_type_symbol
_atom_type_description
_atom_type_scat_dispersion_real
_atom_type_scat_dispersion_imag
_atom_type_scat_source
C C 0.0033 0.0016 'International Tables Vol C Tables 4.2.6.8 and 6.1.1.4'
H H 0.0000 0.0000 'International Tables Vol C Tables 4.2.6.8 and 6.1.1.4'
N N 0.0061 0.0033 'International Tables Vol C Tables 4.2.6.8 and 6.1.1.4'
P P 0.1023 0.0942 'International Tables Vol C Tables 4.2.6.8 and 6.1.1.4'

loop_
_geom_angle_atom_site_label_1
_geom_angle_atom_site_label_2
_geom_angle_atom_site_label_3
_geom_angle
_geom_angle_site_symmetry_1
_geom_angle_site_symmetry_3
_geom_angle_publ_flag
N1 P1 C11 108.81(8) . . ?
N1 P1 C15 107.76(7) . . ?
N3 P1 N1 110.06(7) . . ?
N3 P1 C11 113.75(8) . . ?
N3 P1 C15 100.89(7) . . ?
C15 P1 C11 115.24(9) . . ?
C1 N1 P1 120.99(11) . . ?
C1 N1 C4 110.18(13) . . ?
C4 N1 P1 123.49(11) . . ?
C1 N2 C2 109.39(15) . . ?
C5 N2 C1 119.99(15) . . ?
C5 N2 C2 119.12(16) . . ?
N4 N3 P1 116.54(11) . . ?
N5 N4 N3 113.02(14) . . ?
N4 N5 C19 113.94(15) . . ?
N1 C1 H1A 109.2 . . ?
N1 C1 H1B 109.2 . . ?
N2 C1 N1 112.08(14) . . ?
N2 C1 H1A 109.2 . . ?
N2 C1 H1B 109.2 . . ?
H1A C1 H1B 107.9 . . ?
N2 C2 H2A 109.5 . . ?
N2 C2 H2B 109.5 . . ?
N2 C2 C3 110.89(14) . . ?
H2A C2 H2B 108.0 . . ?
C3 C2 H2A 109.5 . . ?
C3 C2 H2B 109.5 . . ?
C2 C3 H3A 109.6 . . ?
C2 C3 H3B 109.6 . . ?
C2 C3 C4 110.12(16) . . ?
H3A C3 H3B 108.2 . . ?
C4 C3 H3A 109.6 . . ?
C4 C3 H3B 109.6 . . ?
N1 C4 C3 110.18(14) . . ?
N1 C4 H4A 109.6 . . ?
N1 C4 H4B 109.6 . . ?
C3 C4 H4A 109.6 . . ?
C3 C4 H4B 109.6 . . ?
H4A C4 H4B 108.1 . . ?
C6 C5 N2 122.42(17) . . ?
C10 C5 N2 121.29(16) . . ?
C10 C5 C6 116.17(19) . . ?
C5 C6 H6 119.5 . . ?
C7 C6 C5 121.05(19) . . ?
C7 C6 H6 119.5 . . ?
C6 C7 H7 119.2 . . ?
C8 C7 C6 121.6(2) . . ?
C8 C7 H7 119.2 . . ?
C7 C8 H8 120.9 . . ?
C7 C8 C9 118.2(2) . . ?
C9 C8 H8 120.9 . . ?
C8 C9 H9 119.4 . . ?
C10 C9 C8 121.1(2) . . ?
C10 C9 H9 119.4 . . ?
C5 C10 H10 119.1 . . ?
C9 C10 C5 121.85(19) . . ?
C9 C10 H10 119.1 . . ?
C12 C11 P1 106.60(13) . . ?
C12 C11 C13 108.46(17) . . ?
C12 C11 C14 108.62(17) . . ?
C13 C11 P1 109.84(13) . . ?
C13 C11 C14 108.68(17) . . ?
C14 C11 P1 114.48(14) . . ?
C11 C12 H12A 109.5 . . ?
C11 C12 H12B 109.5 . . ?
C11 C12 H12C 109.5 . . ?
H12A C12 H12B 109.5 . . ?
H12A C12 H12C 109.5 . . ?
H12B C12 H12C 109.5 . . ?
C11 C13 H13A 109.5 . . ?
C11 C13 H13B 109.5 . . ?
C11 C13 H13C 109.5 . . ?
H13A C13 H13B 109.5 . . ?
H13A C13 H13C 109.5 . . ?
H13B C13 H13C 109.5 . . ?
C11 C14 H14A 109.5 . . ?
C11 C14 H14B 109.5 . . ?
C11 C14 H14C 109.5 . . ?
H14A C14 H14B 109.5 . . ?
H14A C14 H14C 109.5 . . ?
H14B C14 H14C 109.5 . . ?
C16 C15 P1 109.65(14) . . ?
C16 C15 C17 108.97(18) . . ?
C16 C15 C18 109.05(19) . . ?
C17 C15 P1 106.46(12) . . ?
C17 C15 C18 106.92(19) . . ?
C18 C15 P1 115.56(13) . . ?
C15 C16 H16A 109.5 . . ?
C15 C16 H16B 109.5 . . ?
C15 C16 H16C 109.5 . . ?
H16A C16 H16B 109.5 . . ?
H16A C16 H16C 109.5 . . ?
H16B C16 H16C 109.5 . . ?
C15 C17 H17A 109.5 . . ?
C15 C17 H17B 109.5 . . ?
C15 C17 H17C 109.5 . . ?
H17A C17 H17B 109.5 . . ?
H17A C17 H17C 109.5 . . ?
H17B C17 H17C 109.5 . . ?
C15 C18 H18A 109.5 . . ?
C15 C18 H18B 109.5 . . ?
C15 C18 H18C 109.5 . . ?
H18A C18 H18B 109.5 . . ?
H18A C18 H18C 109.5 . . ?
H18B C18 H18C 109.5 . . ?
C20 C19 N5 124.89(15) . . ?
C20 C19 C24 119.08(16) . . ?
C24 C19 N5 116.02(16) . . ?
C19 C20 H20 120.1 . . ?
C21 C20 C19 119.79(19) . . ?
C21 C20 H20 120.1 . . ?
C20 C21 H21 119.6 . . ?
C22 C21 C20 120.9(2) . . ?
C22 C21 H21 119.6 . . ?
C21 C22 H22 120.3 . . ?
C23 C22 C21 119.37(19) . . ?
C23 C22 H22 120.3 . . ?
C22 C23 H23 119.6 . . ?
C22 C23 C24 120.70(19) . . ?
C24 C23 H23 119.6 . . ?
C19 C24 H24 119.9 . . ?
C23 C24 C19 120.2(2) . . ?
C23 C24 H24 119.9 . . ?

loop_
_geom_bond_atom_site_label_1
_geom_bond_atom_site_label_2
_geom_bond_distance
_geom_bond_site_symmetry_2
_geom_bond_publ_flag
P1 N1 1.6644(14) . ?
P1 N3 1.6279(14) . ?
P1 C11 1.8671(19) . ?
P1 C15 1.8527(17) . ?
N1 C1 1.475(2) . ?
N1 C4 1.482(2) . ?
N2 C1 1.440(2) . ?
N2 C2 1.470(2) . ?
N2 C5 1.405(2) . ?
N3 N4 1.3349(18) . ?
N4 N5 1.2567(18) . ?
N5 C19 1.421(2) . ?
C1 H1A 0.9700 . ?
C1 H1B 0.9700 . ?
C2 H2A 0.9700 . ?
C2 H2B 0.9700 . ?
C2 C3 1.512(3) . ?
C3 H3A 0.9700 . ?
C3 H3B 0.9700 . ?
C3 C4 1.514(3) . ?
C4 H4A 0.9700 . ?
C4 H4B 0.9700 . ?
C5 C6 1.399(3) . ?
C5 C10 1.396(3) . ?
C6 H6 0.9300 . ?
C6 C7 1.380(3) . ?
C7 H7 0.9300 . ?
C7 C8 1.367(3) . ?
C8 H8 0.9300 . ?
C8 C9 1.373(3) . ?
C9 H9 0.9300 . ?
C9 C10 1.372(3) . ?
C10 H10 0.9300 . ?
C11 C12 1.538(3) . ?
C11 C13 1.540(3) . ?
C11 C14 1.543(3) . ?
C12 H12A 0.9600 . ?
C12 H12B 0.9600 . ?
C12 H12C 0.9600 . ?
C13 H13A 0.9600 . ?
C13 H13B 0.9600 . ?
C13 H13C 0.9600 . ?
C14 H14A 0.9600 . ?
C14 H14B 0.9600 . ?
C14 H14C 0.9600 . ?
C15 C16 1.522(3) . ?
C15 C17 1.524(3) . ?
C15 C18 1.528(3) . ?
C16 H16A 0.9600 . ?
C16 H16B 0.9600 . ?
C16 H16C 0.9600 . ?
C17 H17A 0.9600 . ?
C17 H17B 0.9600 . ?
C17 H17C 0.9600 . ?
C18 H18A 0.9600 . ?
C18 H18B 0.9600 . ?
C18 H18C 0.9600 . ?
C19 C20 1.386(3) . ?
C19 C24 1.387(2) . ?
C20 H20 0.9300 . ?
C20 C21 1.384(3) . ?
C21 H21 0.9300 . ?
C21 C22 1.371(3) . ?
C22 H22 0.9300 . ?
C22 C23 1.371(3) . ?
C23 H23 0.9300 . ?
C23 C24 1.380(3) . ?
C24 H24 0.9300 . ?

loop_
_geom_torsion_atom_site_label_1
_geom_torsion_atom_site_label_2
_geom_torsion_atom_site_label_3
_geom_torsion_atom_site_label_4
_geom_torsion
_geom_torsion_site_symmetry_1
_geom_torsion_site_symmetry_2
_geom_torsion_site_symmetry_3
_geom_torsion_site_symmetry_4
_geom_torsion_publ_flag
P1 N1 C1 N2 -145.03(13) . . . . ?
P1 N1 C4 C3 150.23(13) . . . . ?
P1 N3 N4 N5 -178.93(12) . . . . ?
N1 P1 N3 N4 -85.18(14) . . . . ?
N1 P1 C11 C12 45.35(14) . . . . ?
N1 P1 C11 C13 162.66(14) . . . . ?
N1 P1 C11 C14 -74.77(16) . . . . ?
N1 P1 C15 C16 179.54(15) . . . . ?
N1 P1 C15 C17 -62.72(15) . . . . ?
N1 P1 C15 C18 55.83(19) . . . . ?
N2 C2 C3 C4 -55.7(2) . . . . ?
N2 C5 C6 C7 173.72(17) . . . . ?
N2 C5 C10 C9 -173.67(17) . . . . ?
N3 P1 N1 C1 25.89(15) . . . . ?
N3 P1 N1 C4 177.51(13) . . . . ?
N3 P1 C11 C12 -77.72(14) . . . . ?
N3 P1 C11 C13 39.59(17) . . . . ?
N3 P1 C11 C14 162.16(14) . . . . ?
N3 P1 C15 C16 -65.10(16) . . . . ?
N3 P1 C15 C17 52.64(15) . . . . ?
N3 P1 C15 C18 171.19(18) . . . . ?
N3 N4 N5 C19 178.75(14) . . . . ?
N4 N5 C19 C20 -8.4(3) . . . . ?
N4 N5 C19 C24 172.80(15) . . . . ?
N5 C19 C20 C21 -179.08(19) . . . . ?
N5 C19 C24 C23 -179.87(17) . . . . ?
C1 N1 C4 C3 -55.49(19) . . . . ?
C1 N2 C2 C3 58.5(2) . . . . ?
C1 N2 C5 C6 15.6(2) . . . . ?
C1 N2 C5 C10 -168.68(16) . . . . ?
C2 N2 C1 N1 -60.84(19) . . . . ?
C2 N2 C5 C6 155.09(16) . . . . ?
C2 N2 C5 C10 -29.2(2) . . . . ?
C2 C3 C4 N1 54.0(2) . . . . ?
C4 N1 C1 N2 59.95(19) . . . . ?
C5 N2 C1 N1 82.18(19) . . . . ?
C5 N2 C2 C3 -84.9(2) . . . . ?
C5 C6 C7 C8 0.7(3) . . . . ?
C6 C5 C10 C9 2.3(3) . . . . ?
C6 C7 C8 C9 0.8(3) . . . . ?
C7 C8 C9 C10 -0.8(3) . . . . ?
C8 C9 C10 C5 -0.9(3) . . . . ?
C10 C5 C6 C7 -2.2(3) . . . . ?
C11 P1 N1 C1 -99.37(14) . . . . ?
C11 P1 N1 C4 52.25(16) . . . . ?
C11 P1 N3 N4 37.20(16) . . . . ?
C11 P1 C15 C16 57.86(17) . . . . ?
C11 P1 C15 C17 175.60(14) . . . . ?
C11 P1 C15 C18 -65.86(19) . . . . ?
C15 P1 N1 C1 135.04(13) . . . . ?
C15 P1 N1 C4 -73.34(15) . . . . ?
C15 P1 N3 N4 161.19(13) . . . . ?
C15 P1 C11 C12 166.46(12) . . . . ?
C15 P1 C11 C13 -76.23(16) . . . . ?
C15 P1 C11 C14 46.34(17) . . . . ?
C19 C20 C21 C22 -0.7(3) . . . . ?
C20 C19 C24 C23 1.3(3) . . . . ?
C20 C21 C22 C23 0.7(3) . . . . ?
C21 C22 C23 C24 0.2(3) . . . . ?
C22 C23 C24 C19 -1.2(3) . . . . ?
C24 C19 C20 C21 -0.3(3) . . . . ?
